data_7216926
loop_
_publ_author_name
'Kirby, Anthony J.'
'Komarov, Igor V.'
'Feeder, Neil'

_publ_section_title
;
 Synthesis, structure and reactions of the most twisted amide
;
_journal_issue 4
_journal_name_full 'Journal of the Chemical Society, Perkin Transactions 2'
_journal_page_first 522
_journal_paper_doi 10.1039/b008270h
_journal_year 2001
_chemical_formula_sum 'C13 H24 Cl N O2'
_chemical_formula_weight 261.78
_chemical_name_systematic
; 
? 
;
_space_group_IT_number 2
_symmetry_cell_setting triclinic
_symmetry_space_group_name_Hall '-P 1'
_symmetry_space_group_name_H-M 'P -1'
_atom_sites_solution_hydrogens geom
_atom_sites_solution_primary direct
_atom_sites_solution_secondary difmap
_audit_creation_method SHELXL
_cell_angle_alpha 90.05(2)
_cell_angle_beta 90.45(4)
_cell_angle_gamma 86.77(4)
_cell_formula_units_Z 4
_cell_length_a 12.527(8)
_cell_length_b 14.498(4)
_cell_length_c 7.796(2)
_cell_measurement_reflns_used 25
_cell_measurement_temperature 180(2)
_cell_volume 1413.6(10)
_computing_structure_refinement 'SHELXL-93 (Sheldrick, 1993)'
_computing_structure_solution 'SHELXS-86 (Sheldrick, 1990)'
_diffrn_ambient_temperature 180(2)
_diffrn_measurement_device AFC5R
_diffrn_measurement_method 'omega/2theta scans'
_diffrn_radiation_monochromator graphite
_diffrn_radiation_source 'fine-focus sealed tube'
_diffrn_radiation_type MoK\a
_diffrn_radiation_wavelength 0.71069
_diffrn_reflns_av_R_equivalents 0.0879
_diffrn_reflns_av_sigmaI/netI 0.1965
_diffrn_reflns_limit_h_max 14
_diffrn_reflns_limit_h_min -14
_diffrn_reflns_limit_k_max 17
_diffrn_reflns_limit_k_min 0
_diffrn_reflns_limit_l_max 9
_diffrn_reflns_limit_l_min -9
_diffrn_reflns_number 5615
_diffrn_reflns_theta_max 25.02
_diffrn_reflns_theta_min 2.61
_diffrn_standards_interval_count 200
_diffrn_standards_number 3
_exptl_absorpt_coefficient_mu 0.262
_exptl_absorpt_correction_type none
_exptl_crystal_colour colourless
_exptl_crystal_density_diffrn 1.230
_exptl_crystal_F_000 568
_exptl_crystal_size_max 0.25
_exptl_crystal_size_mid 0.18
_exptl_crystal_size_min 0.15
_refine_diff_density_max 0.311
_refine_diff_density_min -0.334
_refine_diff_density_rms 0.080
_refine_ls_extinction_method none
_refine_ls_goodness_of_fit_all 1.073
_refine_ls_goodness_of_fit_obs 1.209
_refine_ls_matrix_type full
_refine_ls_number_parameters 328
_refine_ls_number_reflns 4948
_refine_ls_number_restraints 0
_refine_ls_restrained_S_all 1.234
_refine_ls_restrained_S_obs 1.209
_refine_ls_R_factor_all 0.2124
_refine_ls_R_factor_obs 0.0759
_refine_ls_shift/esd_max 0.040
_refine_ls_shift/esd_mean 0.002
_refine_ls_structure_factor_coef Fsqd
_refine_ls_weighting_details 'w=1/[\s^2^(Fo^2^)+(0.0405P)^2^+4.0558P] where P=(Fo^2^+2Fc^2^)/3'
_refine_ls_weighting_scheme calc
_refine_ls_wR_factor_all 0.2531
_refine_ls_wR_factor_obs 0.1663
_reflns_number_observed 2353
_reflns_number_total 4987
_reflns_observed_criterion >2sigma(I)
_cod_data_source_file b008270h.txt
_cod_data_source_block ak9801
_cod_depositor_comments
;
The following automatic conversions were performed:

'_symmetry_cell_setting' value 'Triclinic' changed to 'triclinic'
according to
/usr/data/users/saulius/automatic-downloads/retrospective/RSC/lib/dictionaries/cif_core.dic
dictionary named 'cif_core.dic' version 2.4.2 from 2011-04-26.

Automatic conversion script
Id: cif_fix_values 2281 2013-09-26 08:29:07Z andrius 

The following automatic conversions were performed:

'_refine_ls_weighting_scheme' value 'calc
w=1/[\s^2^(Fo^2^)+(0.0405P)^2^+4.0558P] where P=(Fo^2^+2Fc^2^)/3' was
changed to 'calc'. New tag '_refine_ls_weighting_details' was
created. The value of the new tag was set to
'w=1/[\s^2^(Fo^2^)+(0.0405P)^2^+4.0558P] where P=(Fo^2^+2Fc^2^)/3'.

Automatic conversion script
Id: cif_fix_values 3143 2015-03-26 13:38:13Z robertas 
;
_cod_original_sg_symbol_H-M P-1
_cod_database_code 7216926

loop_
_symmetry_equiv_pos_as_xyz
'x, y, z'
'-x, -y, -z'

loop_
_atom_site_aniso_label
_atom_site_aniso_U_11
_atom_site_aniso_U_22
_atom_site_aniso_U_33
_atom_site_aniso_U_23
_atom_site_aniso_U_13
_atom_site_aniso_U_12
Cl1_1 0.0392(11) 0.0325(10) 0.0345(10) -0.0019(7) -0.0057(8) 0.0013(8)
O1_1 0.043(3) 0.025(3) 0.031(3) 0.003(2) -0.007(2) -0.006(2)
O2_1 0.038(3) 0.030(3) 0.034(3) -0.008(2) -0.011(2) 0.002(2)
N1_1 0.032(3) 0.025(3) 0.027(3) -0.002(2) -0.002(2) -0.001(3)
C1_1 0.038(5) 0.020(4) 0.039(4) 0.005(3) -0.007(3) 0.002(3)
C2_1 0.039(4) 0.024(4) 0.028(4) 0.000(3) 0.000(3) -0.001(3)
C3_1 0.028(4) 0.032(4) 0.034(4) 0.003(3) -0.002(3) -0.003(3)
C4_1 0.034(5) 0.056(5) 0.045(5) 0.003(4) 0.000(4) -0.004(4)
C5_1 0.029(4) 0.034(4) 0.047(5) -0.002(3) -0.001(3) 0.002(3)
C6_1 0.038(4) 0.025(4) 0.039(4) 0.005(3) -0.005(3) -0.002(3)
C7_1 0.050(5) 0.035(4) 0.053(5) 0.009(4) -0.013(4) 0.004(4)
C8_1 0.035(4) 0.021(4) 0.036(4) 0.007(3) -0.004(3) -0.001(3)
C9_1 0.043(5) 0.036(4) 0.027(4) 0.003(3) -0.005(3) -0.008(3)
C10_1 0.041(4) 0.022(4) 0.031(4) 0.001(3) -0.008(3) -0.003(3)
C11_1 0.055(5) 0.037(5) 0.047(5) -0.010(4) -0.005(4) -0.013(4)
C12_1 0.032(4) 0.035(4) 0.041(4) 0.004(3) -0.011(3) -0.011(3)
C13_1 0.049(5) 0.016(4) 0.031(4) -0.007(3) -0.003(3) -0.005(3)
Cl1_2 0.0364(11) 0.0352(11) 0.0336(10) 0.0018(8) 0.0048(8) -0.0003(8)
O1_2 0.042(3) 0.031(3) 0.029(3) -0.004(2) 0.006(2) -0.003(2)
O2_2 0.040(3) 0.029(3) 0.032(3) 0.008(2) 0.007(2) 0.002(2)
N1_2 0.033(3) 0.018(3) 0.030(3) 0.002(2) 0.001(2) -0.001(2)
C1_2 0.041(5) 0.034(4) 0.040(5) -0.001(3) -0.002(3) 0.000(3)
C2_2 0.031(4) 0.026(4) 0.026(4) -0.003(3) 0.002(3) 0.002(3)
C3_2 0.028(4) 0.037(4) 0.032(4) -0.007(3) -0.004(3) -0.003(3)
C4_2 0.037(5) 0.052(5) 0.043(5) -0.001(4) -0.006(3) 0.000(4)
C5_2 0.030(4) 0.028(4) 0.039(4) 0.009(3) 0.003(3) 0.002(3)
C6_2 0.045(5) 0.025(4) 0.032(4) -0.004(3) 0.004(3) -0.001(3)
C7_2 0.065(6) 0.035(5) 0.055(5) -0.014(4) 0.017(4) -0.001(4)
C8_2 0.040(4) 0.015(3) 0.031(4) -0.003(3) -0.003(3) -0.002(3)
C9_2 0.034(4) 0.037(4) 0.026(4) 0.002(3) 0.002(3) -0.004(3)
C10_2 0.041(4) 0.023(4) 0.034(4) 0.000(3) 0.006(3) -0.006(3)
C11_2 0.060(5) 0.029(4) 0.043(5) 0.008(3) 0.003(4) -0.012(4)
C12_2 0.029(4) 0.035(4) 0.040(4) -0.003(3) 0.006(3) -0.006(3)
C13_2 0.042(4) 0.019(4) 0.029(4) 0.005(3) 0.006(3) -0.002(3)

loop_
_atom_site_label
_atom_site_type_symbol
_atom_site_fract_x
_atom_site_fract_y
_atom_site_fract_z
_atom_site_U_iso_or_equiv
_atom_site_thermal_displace_type
_atom_site_occupancy
_atom_site_calc_flag
_atom_site_refinement_flags
Cl1_1 Cl 0.46929(14) 0.37714(12) 0.7075(2) 0.0355(5) Uani 1 d .
O1_1 O 0.3063(4) 0.3039(3) 0.4548(6) 0.0331(11) Uani 1 d .
H1_1 H 0.3642(62) 0.3154(51) 0.5411(93) 0.050(11) Uiso 1 d .
O2_1 O 0.3058(4) 0.4636(3) 0.4574(6) 0.0340(12) Uani 1 d .
H2_1 H 0.3689(63) 0.4547(51) 0.5176(93) 0.050(11) Uiso 1 d .
N1_1 N 0.3546(4) 0.3834(4) 0.1974(7) 0.0282(13) Uani 1 d .
C1_1 C 0.4709(5) 0.3755(4) 0.2405(9) 0.032(2) Uani 1 d .
H1B_1 H 0.5123(6) 0.3688(29) 0.1347(9) 0.049 Uiso 1 calc R
H1C_1 H 0.4861(8) 0.3212(16) 0.3135(44) 0.049 Uiso 1 calc R
H1D_1 H 0.4906(9) 0.4311(13) 0.3017(47) 0.049 Uiso 1 calc R
C2_1 C 0.2830(6) 0.3853(4) 0.3688(8) 0.030(2) Uani 1 d .
C3_1 C 0.1640(5) 0.3929(5) 0.3105(8) 0.031(2) Uani 1 d .
C4_1 C 0.0941(6) 0.3932(6) 0.4701(9) 0.045(2) Uani 1 d .
H4A_1 H 0.0188(7) 0.4034(35) 0.4364(11) 0.067 Uiso 1 calc R
H4B_1 H 0.1141(27) 0.4429(22) 0.5474(30) 0.067 Uiso 1 calc R
H4C_1 H 0.1045(30) 0.3337(13) 0.5291(36) 0.067 Uiso 1 calc R
C5_1 C 0.1433(6) 0.4820(5) 0.2073(9) 0.036(2) Uani 1 d .
H5A_1 H 0.0668(6) 0.4887(5) 0.1741(9) 0.044 Uiso 1 calc R
H5B_1 H 0.1598(6) 0.5357(5) 0.2794(9) 0.044 Uiso 1 calc R
C6_1 C 0.2121(6) 0.4809(5) 0.0462(9) 0.034(2) Uani 1 d .
C7_1 C 0.1951(6) 0.5709(5) -0.0583(10) 0.047(2) Uani 1 d .
H7A_1 H 0.2220(36) 0.6224(8) 0.0076(28) 0.070 Uiso 1 calc R
H7B_1 H 0.1186(7) 0.5830(18) -0.0820(54) 0.070 Uiso 1 calc R
H7C_1 H 0.2338(32) 0.5646(13) -0.1668(29) 0.070 Uiso 1 calc R
C8_1 C 0.3301(5) 0.4716(4) 0.0971(9) 0.031(2) Uani 1 d .
H8A_1 H 0.3746(5) 0.4712(4) -0.0073(9) 0.037 Uiso 1 calc R
H8B_1 H 0.3482(5) 0.5253(4) 0.1679(9) 0.037 Uiso 1 calc R
C9_1 C 0.1868(6) 0.3973(5) -0.0650(8) 0.035(2) Uani 1 d .
H9A_1 H 0.2304(6) 0.3969(5) -0.1704(8) 0.042 Uiso 1 calc R
H9B_1 H 0.1104(6) 0.4020(5) -0.0994(8) 0.042 Uiso 1 calc R
C10_1 C 0.2109(6) 0.3070(4) 0.0350(8) 0.031(2) Uani 1 d .
C11_1 C 0.1911(7) 0.2239(5) -0.0766(10) 0.046(2) Uani 1 d .
H11A_1 H 0.2042(38) 0.1672(5) -0.0094(20) 0.069 Uiso 1 calc R
H11B_1 H 0.2394(27) 0.2228(19) -0.1750(34) 0.069 Uiso 1 calc R
H11C_1 H 0.1168(12) 0.2278(17) -0.1176(51) 0.069 Uiso 1 calc R
C12_1 C 0.1422(6) 0.3090(5) 0.1966(9) 0.036(2) Uani 1 d .
H12A_1 H 0.1576(6) 0.2514(5) 0.2627(9) 0.043 Uiso 1 calc R
H12B_1 H 0.0657(6) 0.3116(5) 0.1631(9) 0.043 Uiso 1 calc R
C13_1 C 0.3275(6) 0.3021(4) 0.0890(8) 0.032(2) Uani 1 d .
H13A_1 H 0.3436(6) 0.2445(4) 0.1546(8) 0.039 Uiso 1 calc R
H13B_1 H 0.3729(6) 0.3000(4) -0.0145(8) 0.039 Uiso 1 calc R
Cl1_2 Cl 0.46913(14) 0.87742(12) -0.2085(2) 0.0351(5) Uani 1 d .
O1_2 O 0.3061(4) 0.8039(3) 0.0408(6) 0.0338(12) Uani 1 d .
H1_2 H 0.3645(62) 0.8226(51) -0.0372(94) 0.050(11) Uiso 1 d .
O2_2 O 0.3055(4) 0.9637(3) 0.0380(6) 0.0336(12) Uani 1 d .
H2_2 H 0.3555(64) 0.9426(54) -0.0313(97) 0.050(11) Uiso 1 d .
N1_2 N 0.3532(4) 0.8831(3) 0.2988(7) 0.0270(13) Uani 1 d .
C1_2 C 0.4707(6) 0.8760(5) 0.2579(9) 0.038(2) Uani 1 d .
H1F_2 H 0.5124(6) 0.8758(31) 0.3649(9) 0.057 Uiso 1 calc R
H1G_2 H 0.4884(9) 0.9290(16) 0.1877(48) 0.057 Uiso 1 calc R
H1H_2 H 0.4877(9) 0.8187(15) 0.1946(49) 0.057 Uiso 1 calc R
C2_2 C 0.2819(5) 0.8865(4) 0.1260(8) 0.0280(15) Uani 1 d .
C3_2 C 0.1636(5) 0.8924(5) 0.1810(8) 0.032(2) Uani 1 d .
C4_2 C 0.0932(6) 0.8932(5) 0.0198(9) 0.044(2) Uani 1 d .
H4D_2 H 0.0177(6) 0.8980(35) 0.0528(9) 0.066 Uiso 1 calc R
H4E_2 H 0.1078(29) 0.8359(15) -0.0448(33) 0.066 Uiso 1 calc R
H4F_2 H 0.1088(28) 0.9462(19) -0.0519(31) 0.066 Uiso 1 calc R
C5_2 C 0.1436(6) 0.9810(5) 0.2857(8) 0.032(2) Uani 1 d .
H5C_2 H 0.1599(6) 1.0348(5) 0.2142(8) 0.039 Uiso 1 calc R
H5D_2 H 0.0671(6) 0.9878(5) 0.3168(8) 0.039 Uiso 1 calc R
C6_2 C 0.2119(6) 0.9809(5) 0.4491(8) 0.034(2) Uani 1 d .
C7_2 C 0.1938(7) 1.0702(5) 0.5514(10) 0.052(2) Uani 1 d .
H7D_2 H 0.2354(33) 1.0656(15) 0.6584(32) 0.078 Uiso 1 calc R
H7E_2 H 0.1177(9) 1.0800(19) 0.5778(58) 0.078 Uiso 1 calc R
H7F_2 H 0.2169(39) 1.1222(7) 0.4835(28) 0.078 Uiso 1 calc R
C8_2 C 0.3288(5) 0.9708(4) 0.4003(8) 0.029(2) Uani 1 d .
H8C_2 H 0.3471(5) 1.0248(4) 0.3309(8) 0.034 Uiso 1 calc R
H8D_2 H 0.3735(5) 0.9697(4) 0.5056(8) 0.034 Uiso 1 calc R
C9_2 C 0.1861(6) 0.8970(5) 0.5585(8) 0.032(2) Uani 1 d .
H9C_2 H 0.1097(6) 0.9018(5) 0.5909(8) 0.039 Uiso 1 calc R
H9D_2 H 0.2296(6) 0.8960(5) 0.6651(8) 0.039 Uiso 1 calc R
C10_2 C 0.2101(6) 0.8069(4) 0.4571(9) 0.032(2) Uani 1 d .
C11_2 C 0.1908(7) 0.7239(5) 0.5733(9) 0.044(2) Uani 1 d .
H11D_2 H 0.2041(37) 0.6665(5) 0.5085(20) 0.066 Uiso 1 calc R
H11E_2 H 0.1167(12) 0.7280(18) 0.6131(49) 0.066 Uiso 1 calc R
H11F_2 H 0.2395(26) 0.7243(19) 0.6723(32) 0.066 Uiso 1 calc R
C12_2 C 0.1415(6) 0.8086(5) 0.2956(9) 0.035(2) Uani 1 d .
H12C_2 H 0.0651(6) 0.8115(5) 0.3276(9) 0.042 Uiso 1 calc R
H12D_2 H 0.1566(6) 0.7508(5) 0.2302(9) 0.042 Uiso 1 calc R
C13_2 C 0.3279(6) 0.8014(4) 0.4066(8) 0.030(2) Uani 1 d .
H13C_2 H 0.3731(6) 0.7998(4) 0.5114(8) 0.036 Uiso 1 calc R
H13D_2 H 0.3443(6) 0.7438(4) 0.3415(8) 0.036 Uiso 1 calc R

loop_
_atom_type_symbol
_atom_type_description
_atom_type_scat_dispersion_real
_atom_type_scat_dispersion_imag
_atom_type_scat_source
C C 0.0033 0.0016 'International Tables Vol C Tables 4.2.6.8 and 6.1.1.4'
H H 0.0000 0.0000 'International Tables Vol C Tables 4.2.6.8 and 6.1.1.4'
Cl Cl 0.1484 0.1585 'International Tables Vol C Tables 4.2.6.8 and 6.1.1.4'
O O 0.0106 0.0060 'International Tables Vol C Tables 4.2.6.8 and 6.1.1.4'
N N 0.0061 0.0033 'International Tables Vol C Tables 4.2.6.8 and 6.1.1.4'

loop_
_geom_angle_atom_site_label_1
_geom_angle_atom_site_label_2
_geom_angle_atom_site_label_3
_geom_angle
H1_1 Cl1_1 H2_1 56.6(27)
C2_1 O1_1 H1_1 107.6(42)
C2_1 O2_1 H2_1 110.7(47)
C1_1 N1_1 C13_1 108.9(5)
C1_1 N1_1 C8_1 109.1(5)
C13_1 N1_1 C8_1 109.3(5)
C1_1 N1_1 C2_1 111.1(5)
C13_1 N1_1 C2_1 109.3(5)
C8_1 N1_1 C2_1 109.2(5)
N1_1 C1_1 H1B_1 109.5(3)
N1_1 C1_1 H1C_1 109.5(3)
H1B_1 C1_1 H1C_1 109.5
N1_1 C1_1 H1D_1 109.5(3)
H1B_1 C1_1 H1D_1 109.5
H1C_1 C1_1 H1D_1 109.5
O2_1 C2_1 O1_1 115.0(5)
O2_1 C2_1 C3_1 109.2(5)
O1_1 C2_1 C3_1 110.9(5)
O2_1 C2_1 N1_1 106.9(5)
O1_1 C2_1 N1_1 107.4(5)
C3_1 C2_1 N1_1 107.1(5)
C4_1 C3_1 C5_1 110.9(6)
C4_1 C3_1 C12_1 110.2(6)
C5_1 C3_1 C12_1 109.6(6)
C4_1 C3_1 C2_1 108.3(6)
C5_1 C3_1 C2_1 109.0(5)
C12_1 C3_1 C2_1 108.7(5)
C3_1 C4_1 H4A_1 109.5(4)
C3_1 C4_1 H4B_1 109.5(4)
H4A_1 C4_1 H4B_1 109.5
C3_1 C4_1 H4C_1 109.5(4)
H4A_1 C4_1 H4C_1 109.5
H4B_1 C4_1 H4C_1 109.5
C6_1 C5_1 C3_1 110.9(6)
C6_1 C5_1 H5A_1 109.5(4)
C3_1 C5_1 H5A_1 109.5(4)
C6_1 C5_1 H5B_1 109.5(4)
C3_1 C5_1 H5B_1 109.5(4)
H5A_1 C5_1 H5B_1 108.1
C8_1 C6_1 C5_1 109.6(6)
C8_1 C6_1 C9_1 108.3(6)
C5_1 C6_1 C9_1 109.4(6)
C8_1 C6_1 C7_1 107.1(6)
C5_1 C6_1 C7_1 112.1(6)
C9_1 C6_1 C7_1 110.3(6)
C6_1 C7_1 H7A_1 109.5(4)
C6_1 C7_1 H7B_1 109.5(4)
H7A_1 C7_1 H7B_1 109.5
C6_1 C7_1 H7C_1 109.5(4)
H7A_1 C7_1 H7C_1 109.5
H7B_1 C7_1 H7C_1 109.5
N1_1 C8_1 C6_1 110.7(5)
N1_1 C8_1 H8A_1 109.5(3)
C6_1 C8_1 H8A_1 109.5(4)
N1_1 C8_1 H8B_1 109.5(3)
C6_1 C8_1 H8B_1 109.5(4)
H8A_1 C8_1 H8B_1 108.1
C6_1 C9_1 C10_1 110.4(5)
C6_1 C9_1 H9A_1 109.6(4)
C10_1 C9_1 H9A_1 109.6(4)
C6_1 C9_1 H9B_1 109.6(4)
C10_1 C9_1 H9B_1 109.6(4)
H9A_1 C9_1 H9B_1 108.1
C13_1 C10_1 C11_1 108.5(6)
C13_1 C10_1 C12_1 108.5(5)
C11_1 C10_1 C12_1 111.7(6)
C13_1 C10_1 C9_1 108.7(6)
C11_1 C10_1 C9_1 110.7(6)
C12_1 C10_1 C9_1 108.6(6)
C10_1 C11_1 H11A_1 109.5(4)
C10_1 C11_1 H11B_1 109.5(4)
H11A_1 C11_1 H11B_1 109.5
C10_1 C11_1 H11C_1 109.5(4)
H11A_1 C11_1 H11C_1 109.5
H11B_1 C11_1 H11C_1 109.5
C10_1 C12_1 C3_1 111.4(6)
C10_1 C12_1 H12A_1 109.4(4)
C3_1 C12_1 H12A_1 109.4(4)
C10_1 C12_1 H12B_1 109.4(4)
C3_1 C12_1 H12B_1 109.4(4)
H12A_1 C12_1 H12B_1 108.0
N1_1 C13_1 C10_1 112.0(5)
N1_1 C13_1 H13A_1 109.2(3)
C10_1 C13_1 H13A_1 109.2(4)
N1_1 C13_1 H13B_1 109.2(3)
C10_1 C13_1 H13B_1 109.2(4)
H13A_1 C13_1 H13B_1 107.9
H1_2 Cl1_2 H2_2 48.3(27)
C2_2 O1_2 H1_2 100.8(43)
C2_2 O2_2 H2_2 102.3(52)
C13_2 N1_2 C1_2 108.5(5)
C13_2 N1_2 C8_2 109.0(5)
C1_2 N1_2 C8_2 108.8(5)
C13_2 N1_2 C2_2 110.5(5)
C1_2 N1_2 C2_2 111.0(5)
C8_2 N1_2 C2_2 108.9(5)
N1_2 C1_2 H1F_2 109.5(3)
N1_2 C1_2 H1G_2 109.5(3)
H1F_2 C1_2 H1G_2 109.5
N1_2 C1_2 H1H_2 109.5(3)
H1F_2 C1_2 H1H_2 109.5
H1G_2 C1_2 H1H_2 109.5
O2_2 C2_2 O1_2 114.8(5)
O2_2 C2_2 C3_2 110.6(5)
O1_2 C2_2 C3_2 110.3(5)
O2_2 C2_2 N1_2 107.5(5)
O1_2 C2_2 N1_2 106.2(5)
C3_2 C2_2 N1_2 107.1(5)
C4_2 C3_2 C5_2 111.2(6)
C4_2 C3_2 C2_2 108.6(6)
C5_2 C3_2 C2_2 108.0(5)
C4_2 C3_2 C12_2 110.6(6)
C5_2 C3_2 C12_2 108.8(6)
C2_2 C3_2 C12_2 109.6(5)
C3_2 C4_2 H4D_2 109.5(4)
C3_2 C4_2 H4E_2 109.5(4)
H4D_2 C4_2 H4E_2 109.5
C3_2 C4_2 H4F_2 109.5(4)
H4D_2 C4_2 H4F_2 109.5
H4E_2 C4_2 H4F_2 109.5
C6_2 C5_2 C3_2 112.1(5)
C6_2 C5_2 H5C_2 109.2(4)
C3_2 C5_2 H5C_2 109.2(4)
C6_2 C5_2 H5D_2 109.2(4)
C3_2 C5_2 H5D_2 109.2(4)
H5C_2 C5_2 H5D_2 107.9
C8_2 C6_2 C7_2 108.3(6)
C8_2 C6_2 C5_2 108.9(5)
C7_2 C6_2 C5_2 112.1(6)
C8_2 C6_2 C9_2 108.2(5)
C7_2 C6_2 C9_2 110.6(6)
C5_2 C6_2 C9_2 108.7(6)
C6_2 C7_2 H7D_2 109.5(4)
C6_2 C7_2 H7E_2 109.5(4)
H7D_2 C7_2 H7E_2 109.5
C6_2 C7_2 H7F_2 109.5(4)
H7D_2 C7_2 H7F_2 109.5
H7E_2 C7_2 H7F_2 109.5
N1_2 C8_2 C6_2 111.4(5)
N1_2 C8_2 H8C_2 109.3(3)
C6_2 C8_2 H8C_2 109.3(3)
N1_2 C8_2 H8D_2 109.3(3)
C6_2 C8_2 H8D_2 109.3(4)
H8C_2 C8_2 H8D_2 108.0
C6_2 C9_2 C10_2 110.2(5)
C6_2 C9_2 H9C_2 109.6(4)
C10_2 C9_2 H9C_2 109.6(4)
C6_2 C9_2 H9D_2 109.6(4)
C10_2 C9_2 H9D_2 109.6(4)
H9C_2 C9_2 H9D_2 108.1
C12_2 C10_2 C13_2 109.0(6)
C12_2 C10_2 C11_2 112.8(6)
C13_2 C10_2 C11_2 108.0(6)
C12_2 C10_2 C9_2 109.1(6)
C13_2 C10_2 C9_2 108.7(5)
C11_2 C10_2 C9_2 109.1(6)
C10_2 C11_2 H11D_2 109.5(4)
C10_2 C11_2 H11E_2 109.5(4)
H11D_2 C11_2 H11E_2 109.5
C10_2 C11_2 H11F_2 109.5(4)
H11D_2 C11_2 H11F_2 109.5
H11E_2 C11_2 H11F_2 109.5
C10_2 C12_2 C3_2 111.4(6)
C10_2 C12_2 H12C_2 109.3(4)
C3_2 C12_2 H12C_2 109.3(4)
C10_2 C12_2 H12D_2 109.3(4)
C3_2 C12_2 H12D_2 109.3(4)
H12C_2 C12_2 H12D_2 108.0
N1_2 C13_2 C10_2 110.7(5)
N1_2 C13_2 H13C_2 109.5(3)
C10_2 C13_2 H13C_2 109.5(4)
N1_2 C13_2 H13D_2 109.5(3)
C10_2 C13_2 H13D_2 109.5(3)
H13C_2 C13_2 H13D_2 108.1

loop_
_geom_bond_atom_site_label_1
_geom_bond_atom_site_label_2
_geom_bond_distance
Cl1_1 H1_1 2.08(8)
Cl1_1 H2_1 2.20(8)
O1_1 C2_1 1.374(8)
O1_1 H1_1 1.01(8)
O2_1 C2_1 1.371(8)
O2_1 H2_1 0.92(8)
N1_1 C1_1 1.491(8)
N1_1 C13_1 1.502(8)
N1_1 C8_1 1.515(8)
N1_1 C2_1 1.615(8)
C1_1 H1B_1 0.98
C1_1 H1C_1 0.98
C1_1 H1D_1 0.98
C2_1 C3_1 1.552(9)
C3_1 C4_1 1.527(9)
C3_1 C5_1 1.531(9)
C3_1 C12_1 1.542(9)
C4_1 H4A_1 0.98
C4_1 H4B_1 0.98
C4_1 H4C_1 0.98
C5_1 C6_1 1.528(9)
C5_1 H5A_1 0.99
C5_1 H5B_1 0.99
C6_1 C8_1 1.527(9)
C6_1 C9_1 1.535(9)
C6_1 C7_1 1.543(9)
C7_1 H7A_1 0.98
C7_1 H7B_1 0.98
C7_1 H7C_1 0.98
C8_1 H8A_1 0.99
C8_1 H8B_1 0.99
C9_1 C10_1 1.538(9)
C9_1 H9A_1 0.99
C9_1 H9B_1 0.99
C10_1 C13_1 1.515(10)
C10_1 C11_1 1.517(9)
C10_1 C12_1 1.531(10)
C11_1 H11A_1 0.98
C11_1 H11B_1 0.98
C11_1 H11C_1 0.98
C12_1 H12A_1 0.99
C12_1 H12B_1 0.99
C13_1 H13A_1 0.99
C13_1 H13B_1 0.99
Cl1_2 H1_2 2.07(8)
Cl1_2 H2_2 2.17(8)
O1_2 C2_2 1.389(7)
O1_2 H1_2 1.00(8)
O2_2 C2_2 1.361(8)
O2_2 H2_2 0.87(8)
N1_2 C13_2 1.503(8)
N1_2 C1_2 1.506(9)
N1_2 C8_2 1.515(8)
N1_2 C2_2 1.609(8)
C1_2 H1F_2 0.98
C1_2 H1G_2 0.98
C1_2 H1H_2 0.98
C2_2 C3_2 1.544(9)
C3_2 C4_2 1.529(9)
C3_2 C5_2 1.532(9)
C3_2 C12_2 1.547(10)
C4_2 H4D_2 0.98
C4_2 H4E_2 0.98
C4_2 H4F_2 0.98
C5_2 C6_2 1.529(9)
C5_2 H5C_2 0.99
C5_2 H5D_2 0.99
C6_2 C8_2 1.515(9)
C6_2 C7_2 1.526(9)
C6_2 C9_2 1.537(9)
C7_2 H7D_2 0.98
C7_2 H7E_2 0.98
C7_2 H7F_2 0.98
C8_2 H8C_2 0.99
C8_2 H8D_2 0.99
C9_2 C10_2 1.543(9)
C9_2 H9C_2 0.99
C9_2 H9D_2 0.99
C10_2 C12_2 1.517(9)
C10_2 C13_2 1.529(9)
C10_2 C11_2 1.538(9)
C11_2 H11D_2 0.98
C11_2 H11E_2 0.98
C11_2 H11F_2 0.98
C12_2 H12C_2 0.99
C12_2 H12D_2 0.99
C13_2 H13C_2 0.99
C13_2 H13D_2 0.99

loop_
_geom_torsion_atom_site_label_1
_geom_torsion_atom_site_label_2
_geom_torsion_atom_site_label_3
_geom_torsion_atom_site_label_4
_geom_torsion
Cl1_1 H2_1 O2_1 C2_1 -56.2(129)
H2_1 O2_1 C2_1 C3_1 164.7(50)
Cl1_1 H2_1 O2_1 C2_1 -56.2(129)
H2_1 O2_1 C2_1 N1_1 -79.8(50)
Cl1_1 H1_1 O1_1 C2_1 18.4(230)
H1_1 O1_1 C2_1 C3_1 -149.5(44)
Cl1_1 H1_1 O1_1 C2_1 18.4(230)
H1_1 O1_1 C2_1 N1_1 93.8(44)
Cl1_2 H2_2 O2_2 C2_2 43.1(651)
H2_2 O2_2 C2_2 C3_2 -149.7(53)
Cl1_2 H2_2 O2_2 C2_2 43.1(651)
H2_2 O2_2 C2_2 N1_2 93.7(53)
Cl1_2 H1_2 O1_2 C2_2 -50.9(417)
H1_2 O1_2 C2_2 C3_2 151.1(43)
Cl1_2 H1_2 O1_2 C2_2 -50.9(417)
H1_2 O1_2 C2_2 N1_2 -93.3(43)
H2_1 O2_1 C2_1 O1_1 39.3(51)
H1_1 O1_1 C2_1 O2_1 -25.0(45)
H2_2 O2_2 C2_2 O1_2 -24.2(54)
H1_2 O1_2 C2_2 O2_2 25.4(43)
